data_7160907
loop_
_publ_author_name
'Kholany, Rawda'
'Mardini, Alaa A.'
'Shakirova, Ksenia'
'Islamov, Daut'
'Gerasimov, Alexander'
'Klimovitskii, Alexander'
'Vavilova, Alena A.'
'Mostovaya, Olga'
'Gazizova, Asiya'
'Stoikov, Ivan'

_publ_section_title
;
 Green Synthesis of \a-Aminophosphonates: From Hydrogen-Bonded Janus
 Dimers to Pharmaceutical Potential
;
_journal_name_full 'Organic &amp; Biomolecular Chemistry'
_journal_paper_doi 10.1039/D5OB01712B
_journal_year 2025
_chemical_formula_moiety 'C17 H29 N2 O4 P'
_chemical_formula_sum 'C17 H29 N2 O4 P'
_chemical_formula_weight 356.39
_space_group_crystal_system orthorhombic
_space_group_IT_number 29
_space_group_name_Hall 'P 2c -2ac'
_space_group_name_H-M_alt 'P c a 21'
_atom_sites_solution_hydrogens geom
_atom_sites_solution_primary dual
_audit_creation_date 2025-10-17
_audit_creation_method
;
Olex2 1.3-ac4
(compiled 2020.11.27 svn.r5f609507 for Rigaku Oxford Diffraction, GUI svn.r6214)
;
_audit_update_record
;
2025-10-20 deposited with the CCDC.	2025-11-28 downloaded from the CCDC.
;
_cell_angle_alpha 90
_cell_angle_beta 90
_cell_angle_gamma 90
_cell_formula_units_Z 8
_cell_length_a 29.3313(6)
_cell_length_b 9.2370(2)
_cell_length_c 14.2141(4)
_cell_measurement_reflns_used 19226
_cell_measurement_temperature 304.7(5)
_cell_measurement_theta_max 75.5330
_cell_measurement_theta_min 3.0460
_cell_volume 3851.07(16)
_computing_cell_refinement 'CrysAlisPro 1.171.42.80a (Rigaku OD, 2023)'
_computing_data_collection 'CrysAlisPro 1.171.42.80a (Rigaku OD, 2023)'
_computing_data_reduction 'CrysAlisPro 1.171.42.80a (Rigaku OD, 2023)'
_computing_molecular_graphics 'Olex2 1.3-ac4 (Dolomanov et al., 2009)'
_computing_publication_material 'Olex2 1.3-ac4 (Dolomanov et al., 2009)'
_computing_structure_refinement 'SHELXL 2016/6 (Sheldrick, 2015)'
_computing_structure_solution 'SHELXT 2014/5 (Sheldrick, 2014)'
_diffrn_ambient_environment air
_diffrn_ambient_temperature 304.7(5)
_diffrn_detector 'Hybrid Pixel Array Detector'
_diffrn_detector_area_resol_mean 10.0000
_diffrn_detector_type HyPix
_diffrn_measured_fraction_theta_full 0.998
_diffrn_measured_fraction_theta_max 0.990
_diffrn_measurement_details
;
List of Runs (angles in degrees, time in seconds):

  # Type    Start    End  Width  t~exp~   \w     \q     \k     \f   Frames
#--------------------------------------------------------------------------
  1  \w     26.00  52.00   0.50    5.00    --   46.31-106.00 -78.00   52
  2  \w    -39.00  -4.00   0.50    5.00    --  -47.56 106.00  20.00   70
  3  \w    -76.00 -46.00   0.50    5.00    --  -47.56 106.00  20.00   60
  4  \w     45.00  70.00   0.50   15.00    --  103.80-106.00 -78.00   50
  5  \w   -124.00 -98.00   0.50   15.00    -- -105.05-106.00 -78.00   52
  6  \w   -164.00-138.00   0.50   15.00    -- -105.05-106.00 -78.00   52
  7  \w     31.00  94.00   0.50    5.00    --   46.31-125.00-180.00  126
  8  \w     43.00  69.00   0.50    5.00    --   46.31 -77.00  30.00   52
  9  \w     74.00 100.00   0.50    5.00    --   46.31 125.00 -30.00   52
 10  \w    -22.00   3.00   0.50    5.00    --   46.31 -77.00  30.00   50
 11  \w   -119.00 -35.00   0.50    5.00    --  -47.56 -57.00-120.00  168
 12  \w    -40.00  24.00   0.50    5.00    --  -47.56  37.00-150.00  128
 13  \w    -25.00  14.00   0.50    5.00    --  -47.56  19.00 -60.00   78
 14  \w    -42.00  24.00   0.50    5.00    --  -47.56  37.00  30.00  132
 15  \w     33.00  90.00   0.50   15.00    --  103.80-125.00   0.00  114
 16  \w     92.00 175.00   0.50   15.00    --  103.80  45.00 120.00  166
 17  \w     61.00 112.00   0.50   15.00    --  103.80-125.00-180.00  102
 18  \w     31.00  58.00   0.50   15.00    --  103.80-125.00-180.00   54
 19  \w     96.00 175.00   0.50   15.00    --  103.80  45.00  90.00  158
 20  \w     31.00  70.00   0.50   15.00    --  103.80-125.00  60.00   78
 21  \w     33.00  70.00   0.50   15.00    --  103.80 -61.00 -30.00   74
 22  \w    128.00 153.00   0.50   15.00    --  103.80 106.00  20.00   50
 23  \w     68.00 106.00   0.50   15.00    --  103.80 -94.00  30.00   76
 24  \w     96.00 174.00   0.50   15.00    --  103.80  45.00-120.00  156
 25  \w     45.00  97.00   0.50   15.00    --  103.80-125.00 120.00  104
 26  \w   -157.00-102.00   0.50   15.00    -- -105.05 -30.00  60.00  110
 27  \w    -58.00 -32.00   0.50   15.00    -- -105.05  61.00-180.00   52
 28  \w   -110.00 -55.00   0.50   15.00    -- -105.05 125.00-180.00  110
 29  \w   -112.00 -42.00   0.50   15.00    -- -105.05 125.00-120.00  140
 30  \w    -70.00 -38.00   0.50   15.00    -- -105.05  61.00-120.00   64
 31  \w   -112.00 -80.00   0.50   15.00    -- -105.05 125.00  60.00   64
 32  \w    -68.00 -34.00   0.50   15.00    -- -105.05 125.00  60.00   68
 33  \w    -67.00 -35.00   0.50   15.00    -- -105.05  61.00-150.00   64
 34  \w   -125.00 -84.00   0.50   15.00    -- -105.05 -77.00-150.00   82
 35  \w   -170.00-139.00   0.50   15.00    -- -105.05 -77.00-150.00   62
 36  \w    -66.00 -36.00   0.50   15.00    -- -105.05  61.00 120.00   60
 37  \w    -70.00 -37.00   0.50   15.00    -- -105.05  61.00 150.00   66
 38  \w    -71.00 -46.00   0.50   15.00    -- -105.05  61.00 -90.00   50
 39  \w    -59.00 -34.00   0.50   15.00    -- -105.05 125.00 150.00   50
 40  \w   -112.00 -85.00   0.50   15.00    -- -105.05 125.00 150.00   54
 41  \w    -65.00 -40.00   0.50   15.00    -- -105.05  61.00 -30.00   50
 42  \w   -105.00 -64.00   0.50   15.00    -- -105.05 106.00  20.00   82
;
_diffrn_measurement_device 'four-circle diffractometer'
_diffrn_measurement_device_type 'XtaLAB Synergy, Single source at home/near, HyPix'
_diffrn_measurement_method '\w scans'
_diffrn_orient_matrix_type 'CrysAlisPro convention (1999,Acta A55,543-557)'
_diffrn_orient_matrix_UB_11 0.0258689000
_diffrn_orient_matrix_UB_12 -0.0292946000
_diffrn_orient_matrix_UB_13 -0.0923444000
_diffrn_orient_matrix_UB_21 0.0451512000
_diffrn_orient_matrix_UB_22 0.0418784000
_diffrn_orient_matrix_UB_23 0.0483647000
_diffrn_orient_matrix_UB_31 0.0071006000
_diffrn_orient_matrix_UB_32 -0.1587550000
_diffrn_orient_matrix_UB_33 0.0297077000
_diffrn_radiation_monochromator mirror
_diffrn_radiation_probe x-ray
_diffrn_radiation_type 'Cu K\a'
_diffrn_radiation_wavelength 1.54184
_diffrn_reflns_av_R_equivalents 0.0470
_diffrn_reflns_av_unetI/netI 0.0271
_diffrn_reflns_Laue_measured_fraction_full 0.998
_diffrn_reflns_Laue_measured_fraction_max 0.990
_diffrn_reflns_limit_h_max 36
_diffrn_reflns_limit_h_min -36
_diffrn_reflns_limit_k_max 8
_diffrn_reflns_limit_k_min -11
_diffrn_reflns_limit_l_max 17
_diffrn_reflns_limit_l_min -17
_diffrn_reflns_number 44008
_diffrn_reflns_point_group_measured_fraction_full 0.998
_diffrn_reflns_point_group_measured_fraction_max 0.981
_diffrn_reflns_theta_full 67.684
_diffrn_reflns_theta_max 75.947
_diffrn_reflns_theta_min 3.013
_diffrn_source 'micro-focus sealed X-ray tube'
_diffrn_source_type 'PhotonJet (Cu) X-ray Source'
_exptl_absorpt_coefficient_mu 1.452
_exptl_absorpt_correction_T_max 1.000
_exptl_absorpt_correction_T_min 0.752
_exptl_absorpt_correction_type gaussian
_exptl_absorpt_process_details
;
CrysAlisPro 1.171.42.80a (Rigaku Oxford Diffraction, 2023)
Numerical absorption correction based on gaussian integration over
a multifaceted crystal model
Empirical absorption correction using spherical harmonics,
implemented in SCALE3 ABSPACK scaling algorithm.
;
_exptl_crystal_colour colourless
_exptl_crystal_colour_primary colourless
_exptl_crystal_density_diffrn 1.229
_exptl_crystal_description prism
_exptl_crystal_F_000 1536
_exptl_crystal_size_max 0.218
_exptl_crystal_size_mid 0.142
_exptl_crystal_size_min 0.105
_refine_diff_density_max 7.018
_refine_diff_density_min -0.759
_refine_diff_density_rms 0.374
_refine_ls_abs_structure_details
;
 Flack x determined using 3024 quotients [(I+)-(I-)]/[(I+)+(I-)]
 (Parsons, Flack and Wagner, Acta Cryst. B69 (2013) 249-259).
;
_refine_ls_abs_structure_Flack 0.370(15)
_refine_ls_extinction_method none
_refine_ls_goodness_of_fit_ref 2.459
_refine_ls_hydrogen_treatment constr
_refine_ls_matrix_type full
_refine_ls_number_parameters 440
_refine_ls_number_reflns 7886
_refine_ls_number_restraints 38
_refine_ls_restrained_S_all 2.458
_refine_ls_R_factor_all 0.2606
_refine_ls_R_factor_gt 0.2583
_refine_ls_shift/su_max 0.060
_refine_ls_shift/su_mean 0.008
_refine_ls_structure_factor_coef Fsqd
_refine_ls_weighting_details 'w=1/[\s^2^(Fo^2^)+(0.2000P)^2^] where P=(Fo^2^+2Fc^2^)/3'
_refine_ls_weighting_scheme calc
_refine_ls_wR_factor_gt 0.4849
_refine_ls_wR_factor_ref 0.4896
_reflns_Friedel_coverage 0.901
_reflns_Friedel_fraction_full 0.998
_reflns_Friedel_fraction_max 0.971
_reflns_number_gt 7257
_reflns_number_total 7886
_reflns_threshold_expression 'I > 2\s(I)'
_cod_data_source_file d5ob01712b2.cif
_cod_data_source_block stoi871_corr
_cod_database_code 7160907
_shelx_shelxl_version_number 2016/6
_chemical_oxdiff_formula C17H29N2O4P
_shelx_space_group_comment
;
The symmetry employed for this shelxl refinement is uniquely defined
by the following loop, which should always be used as a source of
symmetry information in preference to the above space-group names.
They are only intended as comments.
;
_shelx_estimated_absorpt_t_max 0.868
_shelx_estimated_absorpt_t_min 0.741
_reflns_odcompleteness_completeness 99.92
_reflns_odcompleteness_iscentric 1
_reflns_odcompleteness_theta 66.49
_olex2_refinement_description
;
1. Fixed Uiso
 At 1.2 times of:
  All C(H) groups, All N(H) groups
 At 1.5 times of:
  All C(H,H,H) groups
2. Rigid bond restraints
 P2, C12
 with sigma for 1-2 distances of 0.001 and sigma for 1-3 distances of 0.001
3. Uiso/Uaniso restraints and constraints
Uanis(C33) = Uanis(C2)
4. Rigid body (RIGU) restrains
 C32, C2, C33, O8
 with sigma for 1-2 distances of 0.001 and sigma for 1-3 distances of 0.001
 O7, C22, C7, C31
 with sigma for 1-2 distances of 0.001 and sigma for 1-3 distances of 0.001
5.a Ternary CH refined with riding coordinates:
 C22(H22), C32(H32), C23(H23), C29(H29)
5.b Me refined with riding coordinates:
 C19(H19A,H19B,H19C)
5.c Aromatic/amide H refined with riding coordinates:
 N1(H1A), C1(H1), N4(H4), C10(H10), N2(H2), C18(H18), N3(H3), C24(H24),
 C26(H26), C28(H28), C17(H17), C9(H9)
5.d Idealised Me refined as rotating group:
 C30(H30A,H30B,H30C), C5(H5A,H5B,H5C), C21(H21A,H21B,H21C), C11(H11A,H11B,
 H11C), C3(H3A,H3B,H3C), C25(H25A,H25B,H25C), C13(H13A,H13B,H13C), C27(H27A,
 H27B,H27C), C7(H7A,H7B,H7C), C15(H15A,H15B,H15C), C31(H31A,H31B,H31C), C2(H2A,
 H2B,H2C), C33(H33A,H33B,H33C)
;
_olex2_submission_special_instructions 'No special instructions were received'
_oxdiff_exptl_absorpt_empirical_details
;
Empirical correction (ABSPACK) includes:
- Absorption correction using spherical harmonics
- Frame scaling
;
_oxdiff_exptl_absorpt_empirical_full_max 1.929
_oxdiff_exptl_absorpt_empirical_full_min 0.671

loop_
_space_group_symop_operation_xyz
'x, y, z'
'-x, -y, z+1/2'
'x+1/2, -y, z'
'-x+1/2, y, z+1/2'

loop_
_atom_site_label
_atom_site_type_symbol
_atom_site_fract_x
_atom_site_fract_y
_atom_site_fract_z
_atom_site_U_iso_or_equiv
_atom_site_adp_type
_atom_site_occupancy
_atom_site_site_symmetry_order
_atom_site_calc_flag
_atom_site_refinement_flags_posn
_atom_site_refinement_flags_adp
_atom_site_refinement_flags_occupancy
_atom_site_disorder_assembly
_atom_site_disorder_group
P1 P 0.76967(8) 0.0563(2) 0.4747(2) 0.0426(7) Uani 1 1 d . . . . .
P2 P 0.47350(9) 0.4425(3) 0.5257(2) 0.0493(8) Uani 1 1 d . U . . .
O1 O 0.4255(3) 0.5065(8) 0.5436(5) 0.0457(17) Uani 1 1 d . . . . .
O4 O 0.7345(3) 0.0024(8) 0.4122(6) 0.0469(18) Uani 1 1 d . . . . .
O6 O 0.6513(3) 0.7625(10) 0.6206(9) 0.068(3) Uani 1 1 d . . . . .
N1 N 0.6372(4) -0.0605(10) 0.3810(8) 0.056(2) Uani 1 1 d . . . . .
H1A H 0.665499 -0.037472 0.386293 0.068 Uiso 1 1 calc R U . . .
O8 O 0.8177(3) -0.0102(9) 0.4581(8) 0.057(2) Uani 1 1 d . . . . .
O2 O 0.5078(3) 0.4972(10) 0.5948(7) 0.056(2) Uani 1 1 d . . . . .
O5 O 0.7772(3) 0.2268(8) 0.4689(7) 0.0564(19) Uani 1 1 d . . . . .
C1 C 0.6139(3) 0.3062(11) 0.6205(10) 0.052(3) Uani 1 1 d . . . . .
H1 H 0.582381 0.296696 0.621096 0.063 Uiso 1 1 calc R U . . .
C4 C 0.6138(4) 0.7064(11) 0.6100(9) 0.047(2) Uani 1 1 d . . . . .
O3 O 0.5903(3) -0.2548(9) 0.3634(9) 0.068(3) Uani 1 1 d . . . . .
N4 N 0.7099(3) 0.0532(12) 0.6246(9) 0.058(3) Uani 1 1 d . . . . .
H4 H 0.693986 -0.017368 0.646550 0.070 Uiso 1 1 calc R U . . .
O7 O 0.4659(4) 0.2737(10) 0.5299(9) 0.068(2) Uani 1 1 d . . . . .
C6 C 0.6095(4) 0.0558(10) 0.3818(7) 0.041(2) Uani 1 1 d . . . . .
C8 C 0.6874(3) 0.1844(11) 0.6189(9) 0.048(2) Uani 1 1 d . . . . .
C10 C 0.6399(4) 0.1880(12) 0.6262(9) 0.050(2) Uani 1 1 d . . . . .
H10 H 0.625085 0.100202 0.635887 0.061 Uiso 1 1 calc R U . . .
N2 N 0.6040(3) 0.5655(9) 0.6082(8) 0.047(2) Uani 1 1 d . . . . .
H2 H 0.575498 0.545221 0.603005 0.056 Uiso 1 1 calc R U . . .
C12 C 0.4855(4) 0.4814(14) 0.3994(10) 0.054(2) Uani 1 1 d . U . . .
C14 C 0.7571(3) 0.0164(10) 0.5985(7) 0.0377(19) Uani 1 1 d . . . . .
C16 C 0.6333(4) 0.4442(8) 0.6136(9) 0.049(2) Uani 1 1 d . . . . .
C18 C 0.6034(4) 0.3153(14) 0.3845(9) 0.055(3) Uani 1 1 d . . . . .
H18 H 0.617698 0.404874 0.389149 0.066 Uiso 1 1 calc R U . . .
N3 N 0.5325(4) 0.4452(8) 0.3795(9) 0.055(3) Uani 1 1 d . . . . .
H3 H 0.549015 0.518150 0.363728 0.066 Uiso 1 1 calc R U . . .
C20 C 0.5562(4) 0.3124(11) 0.3813(8) 0.047(2) Uani 1 1 d . . . . .
C22 C 0.4576(5) 0.2035(16) 0.6196(11) 0.067(3) Uani 1 1 d . . . . .
H22 H 0.459622 0.276052 0.669724 0.080 Uiso 1 1 calc R U . . .
C24 C 0.6304(4) 0.1934(12) 0.3813(8) 0.047(2) Uani 1 1 d . . . . .
H24 H 0.661955 0.201725 0.378853 0.056 Uiso 1 1 calc R U . . .
C26 C 0.6807(4) 0.4515(10) 0.6113(10) 0.049(2) Uani 1 1 d . . . . .
H26 H 0.694846 0.541515 0.609802 0.058 Uiso 1 1 calc R U . . .
C28 C 0.5363(4) 0.1772(12) 0.3793(11) 0.056(3) Uani 1 1 d . . . . .
H28 H 0.504676 0.169984 0.377492 0.067 Uiso 1 1 calc R U . . .
C30 C 0.7919(4) 0.0968(17) 0.6658(10) 0.061(3) Uani 1 1 d . . . . .
H30A H 0.822536 0.076044 0.646145 0.092 Uiso 1 1 calc R U . . .
H30B H 0.787598 0.063766 0.729224 0.092 Uiso 1 1 calc R U . . .
H30C H 0.786696 0.199291 0.662862 0.092 Uiso 1 1 calc R U . . .
C32 C 0.8318(6) -0.0823(17) 0.3712(12) 0.073(3) Uani 1 1 d . . . . .
H32 H 0.814343 -0.038966 0.319676 0.087 Uiso 1 1 calc R U . . .
C34 C 0.6308(4) -0.2060(11) 0.3738(7) 0.045(2) Uani 1 1 d . . . . .
C17 C 0.7076(4) 0.3253(12) 0.6112(11) 0.056(3) Uani 1 1 d . . . . .
H17 H 0.739120 0.333491 0.605954 0.067 Uiso 1 1 calc R U . . .
C9 C 0.5626(4) 0.0500(11) 0.3799(11) 0.054(3) Uani 1 1 d . . . . .
H9 H 0.548081 -0.039471 0.379060 0.065 Uiso 1 1 calc R U . . .
C19 C 0.4817(5) 0.6432(14) 0.3889(14) 0.071(4) Uani 1 1 d . . . . .
H19A H 0.450903 0.672661 0.401458 0.107 Uiso 1 1 calc R U . . .
H19B H 0.501894 0.689669 0.432610 0.107 Uiso 1 1 calc R U . . .
H19C H 0.489830 0.670409 0.325898 0.107 Uiso 1 1 calc R U . . .
C5 C 0.7621(5) -0.1433(12) 0.6159(13) 0.064(3) Uani 1 1 d . . . . .
H5A H 0.754145 -0.195559 0.559843 0.097 Uiso 1 1 calc R U . . .
H5B H 0.742327 -0.171911 0.666300 0.097 Uiso 1 1 calc R U . . .
H5C H 0.793149 -0.164529 0.632502 0.097 Uiso 1 1 calc R U . . .
C21 C 0.4522(5) 0.4061(18) 0.3358(12) 0.068(3) Uani 1 1 d . . . . .
H21A H 0.453266 0.303750 0.347202 0.102 Uiso 1 1 calc R U . . .
H21B H 0.460072 0.425069 0.271366 0.102 Uiso 1 1 calc R U . . .
H21C H 0.422021 0.441438 0.348083 0.102 Uiso 1 1 calc R U . . .
C11 C 0.3620(6) 0.536(3) 0.6492(17) 0.091(5) Uani 1 1 d . . . . .
H11A H 0.344955 0.549209 0.592103 0.137 Uiso 1 1 calc R U . . .
H11B H 0.348738 0.594526 0.698102 0.137 Uiso 1 1 calc R U . . .
H11C H 0.361220 0.436423 0.667372 0.137 Uiso 1 1 calc R U . . .
C23 C 0.4117(5) 0.5834(15) 0.6332(9) 0.059(3) Uani 1 1 d . . . . .
H23 H 0.430555 0.548676 0.685353 0.070 Uiso 1 1 calc R U . . .
C3 C 0.5722(4) 0.8066(13) 0.6054(10) 0.056(3) Uani 1 1 d . . . . .
H3A H 0.565406 0.842316 0.667262 0.083 Uiso 1 1 calc R U . . .
H3B H 0.546449 0.753819 0.581668 0.083 Uiso 1 1 calc R U . . .
H3C H 0.578662 0.886605 0.564367 0.083 Uiso 1 1 calc R U . . .
C25 C 0.6692(6) -0.3023(15) 0.3749(15) 0.077(4) Uani 1 1 d . . . . .
H25A H 0.692608 -0.265162 0.334238 0.116 Uiso 1 1 calc R U . . .
H25B H 0.659921 -0.396225 0.353217 0.116 Uiso 1 1 calc R U . . .
H25C H 0.680834 -0.309921 0.437811 0.116 Uiso 1 1 calc R U . . .
C13 C 0.8335(5) 0.3527(17) 0.3776(12) 0.068(3) Uani 1 1 d . . . . .
H13A H 0.840144 0.392480 0.316718 0.102 Uiso 1 1 calc R U . . .
H13B H 0.854749 0.276407 0.391324 0.102 Uiso 1 1 calc R U . . .
H13C H 0.836209 0.427249 0.424363 0.102 Uiso 1 1 calc R U . . .
C27 C 0.7507(7) 0.410(2) 0.3667(19) 0.094(6) Uani 1 1 d . . . . .
H27A H 0.752786 0.477931 0.417851 0.141 Uiso 1 1 calc R U . . .
H27B H 0.721049 0.366272 0.366764 0.141 Uiso 1 1 calc R U . . .
H27C H 0.755376 0.460221 0.308294 0.141 Uiso 1 1 calc R U . . .
C7 C 0.4113(6) 0.137(2) 0.6211(17) 0.087(5) Uani 1 1 d . . . . .
H7A H 0.409677 0.061497 0.575134 0.131 Uiso 1 1 calc R U . . .
H7B H 0.388929 0.210149 0.606740 0.131 Uiso 1 1 calc R U . . .
H7C H 0.405318 0.098222 0.682434 0.131 Uiso 1 1 calc R U . . .
C29 C 0.7868(5) 0.2944(12) 0.3783(9) 0.056(3) Uani 1 1 d . . . . .
H29 H 0.783540 0.222378 0.328107 0.067 Uiso 1 1 calc R U . . .
C15 C 0.4190(9) 0.7447(17) 0.6205(18) 0.099(6) Uani 1 1 d . . . . .
H15A H 0.401934 0.777709 0.566949 0.149 Uiso 1 1 calc R U . . .
H15B H 0.450801 0.763515 0.610660 0.149 Uiso 1 1 calc R U . . .
H15C H 0.408801 0.794864 0.675756 0.149 Uiso 1 1 calc R U . . .
C31 C 0.4926(8) 0.093(3) 0.635(2) 0.112(8) Uani 1 1 d . . . . .
H31A H 0.481380 0.022264 0.678593 0.168 Uiso 1 1 calc R U . . .
H31B H 0.519431 0.138242 0.660755 0.168 Uiso 1 1 calc R U . . .
H31C H 0.500005 0.047657 0.576542 0.168 Uiso 1 1 calc R U . . .
C2 C 0.8212(7) -0.2437(19) 0.3717(15) 0.088(3) Uani 1 1 d . . . . .
H2A H 0.840453 -0.291551 0.416589 0.131 Uiso 1 1 calc R U . . .
H2B H 0.826594 -0.283104 0.310213 0.131 Uiso 1 1 calc R U . . .
H2C H 0.789838 -0.258099 0.388616 0.131 Uiso 1 1 calc R U . . .
C33 C 0.8795(7) -0.0495(18) 0.3544(17) 0.088(3) Uani 1 1 d . . . . .
H33A H 0.883633 0.053584 0.352489 0.131 Uiso 1 1 calc R U . . .
H33B H 0.888796 -0.090791 0.295499 0.131 Uiso 1 1 calc R U . . .
H33C H 0.897687 -0.089483 0.404249 0.131 Uiso 1 1 calc R U . . .

loop_
_atom_site_aniso_label
_atom_site_aniso_U_11
_atom_site_aniso_U_22
_atom_site_aniso_U_33
_atom_site_aniso_U_23
_atom_site_aniso_U_13
_atom_site_aniso_U_12
P1 0.0337(12) 0.0331(13) 0.0609(15) 0.0010(10) -0.0011(10) 0.0014(7)
P2 0.0394(15) 0.0382(14) 0.0703(18) 0.0004(11) 0.0009(12) -0.0001(9)
O1 0.051(4) 0.061(4) 0.025(3) -0.009(3) -0.001(3) -0.002(3)
O4 0.042(4) 0.046(4) 0.052(5) 0.002(3) -0.012(3) -0.008(3)
O6 0.045(4) 0.065(5) 0.095(7) 0.005(5) -0.008(4) -0.022(4)
N1 0.064(6) 0.052(6) 0.052(5) -0.002(4) -0.001(5) -0.010(4)
O8 0.041(4) 0.060(4) 0.070(5) -0.006(3) 0.004(3) 0.012(3)
O2 0.048(4) 0.064(5) 0.057(5) 0.000(3) -0.007(4) 0.001(3)
O5 0.071(5) 0.035(3) 0.064(5) 0.002(3) 0.009(4) -0.011(3)
C1 0.030(4) 0.034(5) 0.093(9) 0.017(5) 0.009(5) -0.003(4)
C4 0.042(5) 0.038(4) 0.061(6) -0.013(4) 0.008(4) -0.005(4)
O3 0.051(4) 0.046(4) 0.108(8) -0.013(5) -0.003(5) -0.003(3)
N4 0.030(4) 0.068(6) 0.076(7) 0.009(5) 0.016(4) -0.003(4)
O7 0.081(6) 0.045(4) 0.079(5) 0.004(4) 0.018(5) -0.007(4)
C6 0.034(5) 0.050(5) 0.039(4) 0.002(4) -0.001(3) -0.003(3)
C8 0.032(4) 0.045(5) 0.068(7) 0.007(5) 0.006(4) -0.003(4)
C10 0.037(5) 0.045(5) 0.069(7) -0.001(5) 0.001(4) 0.001(4)
N2 0.029(4) 0.041(4) 0.071(6) -0.004(4) -0.008(4) 0.000(3)
C12 0.042(6) 0.051(6) 0.069(3) -0.002(5) 0.002(5) -0.003(5)
C14 0.033(4) 0.034(4) 0.046(5) 0.007(3) 0.008(4) 0.004(3)
C16 0.058(6) 0.021(4) 0.067(6) 0.000(4) 0.005(5) 0.004(4)
C18 0.040(5) 0.066(7) 0.058(6) 0.010(5) 0.007(4) 0.008(5)
N3 0.050(6) 0.029(4) 0.087(7) 0.005(4) 0.012(5) -0.002(3)
C20 0.038(5) 0.049(5) 0.053(5) -0.002(4) 0.006(4) 0.002(4)
C22 0.064(6) 0.061(6) 0.074(6) 0.008(5) 0.005(5) -0.011(4)
C24 0.037(5) 0.050(6) 0.053(5) -0.013(4) -0.007(4) 0.005(4)
C26 0.038(5) 0.039(5) 0.069(6) -0.004(4) 0.006(4) 0.000(4)
C28 0.033(5) 0.052(6) 0.083(8) 0.008(6) 0.006(5) -0.003(4)
C30 0.042(5) 0.076(7) 0.066(7) 0.005(6) -0.010(5) 0.002(5)
C32 0.083(7) 0.067(5) 0.068(6) -0.001(5) 0.019(6) 0.017(5)
C34 0.046(5) 0.046(5) 0.043(5) 0.008(4) -0.007(4) -0.014(4)
C17 0.033(4) 0.045(5) 0.088(8) 0.000(5) 0.007(5) 0.000(4)
C9 0.040(6) 0.044(5) 0.078(7) 0.001(5) 0.001(5) -0.010(4)
C19 0.050(6) 0.058(7) 0.107(11) 0.023(7) 0.021(7) 0.015(5)
C5 0.060(7) 0.043(6) 0.090(9) 0.022(6) 0.008(7) 0.011(5)
C21 0.053(7) 0.072(7) 0.079(9) -0.006(7) 0.006(6) 0.001(6)
C11 0.064(9) 0.120(14) 0.090(12) 0.000(11) 0.033(9) 0.004(9)
C23 0.069(7) 0.058(6) 0.049(6) -0.001(5) 0.011(5) 0.004(6)
C3 0.052(6) 0.052(6) 0.063(6) -0.010(5) -0.012(5) 0.012(5)
C25 0.066(8) 0.053(7) 0.113(13) 0.013(8) -0.007(8) -0.012(6)
C13 0.064(7) 0.069(7) 0.072(8) 0.000(6) 0.016(6) -0.010(6)
C27 0.073(9) 0.076(8) 0.132(17) 0.032(12) 0.001(10) 0.004(8)
C7 0.069(6) 0.082(9) 0.110(13) 0.021(9) 0.007(7) -0.020(6)
C29 0.065(7) 0.045(5) 0.057(6) 0.009(5) 0.000(5) -0.011(5)
C15 0.123(16) 0.046(7) 0.128(17) -0.012(9) 0.020(13) 0.008(8)
C31 0.076(7) 0.106(11) 0.15(2) 0.060(13) 0.020(10) 0.011(8)
C2 0.091(7) 0.072(5) 0.100(8) -0.017(5) 0.037(6) 0.010(5)
C33 0.091(7) 0.072(5) 0.100(8) -0.017(5) 0.037(6) 0.010(5)

loop_
_atom_type_symbol
_atom_type_description
_atom_type_scat_dispersion_real
_atom_type_scat_dispersion_imag
_atom_type_scat_source
C C 0.0181 0.0091 'International Tables Vol C Tables 4.2.6.8 and 6.1.1.4'
H H 0.0000 0.0000 'International Tables Vol C Tables 4.2.6.8 and 6.1.1.4'
N N 0.0311 0.0180 'International Tables Vol C Tables 4.2.6.8 and 6.1.1.4'
O O 0.0492 0.0322 'International Tables Vol C Tables 4.2.6.8 and 6.1.1.4'
P P 0.2955 0.4335 'International Tables Vol C Tables 4.2.6.8 and 6.1.1.4'

loop_
_exptl_crystal_face_index_h
_exptl_crystal_face_index_k
_exptl_crystal_face_index_l
_exptl_crystal_face_perp_dist
-1 0 1 0.0702
1 0 -1 0.0344
1 -2 1 0.0988
-1 2 -1 0.0914
-2 1 1 0.0835
2 -1 -1 0.0477
1 0 2 0.0602
-1 0 -2 0.0566
-1 0 0 0.0846
1 0 0 0.0488
-2 -1 -2 0.0472
-2 1 0 0.0809
-2 0 -1 0.0584

loop_
_geom_angle_atom_site_label_1
_geom_angle_atom_site_label_2
_geom_angle_atom_site_label_3
_geom_angle
_geom_angle_site_symmetry_1
_geom_angle_site_symmetry_3
_geom_angle_publ_flag
O4 P1 O8 114.5(5) . . ?
O4 P1 O5 114.0(5) . . ?
O4 P1 C14 112.1(5) . . ?
O8 P1 O5 104.9(5) . . ?
O8 P1 C14 104.4(5) . . ?
O5 P1 C14 106.0(5) . . ?
O1 P2 O7 104.0(5) . . ?
O1 P2 C12 104.8(5) . . ?
O2 P2 O1 112.0(5) . . ?
O2 P2 O7 113.9(6) . . ?
O2 P2 C12 116.1(6) . . ?
O7 P2 C12 104.7(6) . . ?
C23 O1 P2 124.1(8) . . ?
C6 N1 H1A 112.6 . . ?
C6 N1 C34 134.8(12) . . ?
C34 N1 H1A 112.6 . . ?
C32 O8 P1 124.4(10) . . ?
C29 O5 P1 119.7(8) . . ?
C10 C1 H1 119.4 . . ?
C10 C1 C16 121.3(10) . . ?
C16 C1 H1 119.4 . . ?
O6 C4 N2 127.5(11) . . ?
O6 C4 C3 117.6(10) . . ?
N2 C4 C3 114.7(9) . . ?
C8 N4 H4 115.3 . . ?
C8 N4 C14 129.4(9) . . ?
C14 N4 H4 115.3 . . ?
C22 O7 P2 119.9(10) . . ?
N1 C6 C24 117.2(10) . . ?
N1 C6 C9 124.9(10) . . ?
C9 C6 C24 117.9(9) . . ?
N4 C8 C10 119.4(9) . . ?
N4 C8 C17 127.2(9) . . ?
C10 C8 C17 113.3(10) . . ?
C1 C10 C8 125.7(10) . . ?
C1 C10 H10 117.1 . . ?
C8 C10 H10 117.1 . . ?
C4 N2 H2 115.0 . . ?
C4 N2 C16 130.0(9) . . ?
C16 N2 H2 115.0 . . ?
N3 C12 P2 108.9(10) . . ?
N3 C12 C19 106.4(9) . . ?
N3 C12 C21 113.3(12) . . ?
C19 C12 P2 105.8(10) . . ?
C19 C12 C21 110.6(13) . . ?
C21 C12 P2 111.5(10) . . ?
N4 C14 P1 112.5(7) . . ?
N4 C14 C30 110.2(10) . . ?
N4 C14 C5 106.1(8) . . ?
C30 C14 P1 110.8(7) . . ?
C5 C14 P1 109.6(9) . . ?
C5 C14 C30 107.3(10) . . ?
C1 C16 N2 118.7(10) . . ?
C26 C16 C1 116.8(9) . . ?
C26 C16 N2 124.5(8) . . ?
C20 C18 H18 118.1 . . ?
C24 C18 H18 118.1 . . ?
C24 C18 C20 123.9(12) . . ?
C12 N3 H3 114.0 . . ?
C20 N3 C12 131.9(9) . . ?
C20 N3 H3 114.0 . . ?
C18 C20 N3 118.5(10) . . ?
C28 C20 C18 116.2(10) . . ?
C28 C20 N3 125.3(10) . . ?
O7 C22 H22 108.9 . . ?
O7 C22 C7 110.3(14) . . ?
O7 C22 C31 109.1(15) . . ?
C7 C22 H22 108.9 . . ?
C31 C22 H22 108.9 . . ?
C31 C22 C7 110.7(15) . . ?
C6 C24 H24 120.4 . . ?
C18 C24 C6 119.1(10) . . ?
C18 C24 H24 120.4 . . ?
C16 C26 H26 119.3 . . ?
C16 C26 C17 121.3(9) . . ?
C17 C26 H26 119.3 . . ?
C20 C28 H28 119.2 . . ?
C20 C28 C9 121.6(10) . . ?
C9 C28 H28 119.2 . . ?
C14 C30 H30A 109.5 . . ?
C14 C30 H30B 109.5 . . ?
C14 C30 H30C 109.5 . . ?
H30A C30 H30B 109.5 . . ?
H30A C30 H30C 109.5 . . ?
H30B C30 H30C 109.5 . . ?
O8 C32 H32 107.2 . . ?
O8 C32 C2 112.6(13) . . ?
C2 C32 H32 107.3 . . ?
C33 C32 O8 108.4(15) . . ?
C33 C32 H32 107.3 . . ?
C33 C32 C2 113.8(13) . . ?
N1 C34 C25 120.2(11) . . ?
O3 C34 N1 119.0(11) . . ?
O3 C34 C25 120.8(10) . . ?
C8 C17 H17 119.3 . . ?
C26 C17 C8 121.3(9) . . ?
C26 C17 H17 119.3 . . ?
C6 C9 C28 121.1(9) . . ?
C6 C9 H9 119.5 . . ?
C28 C9 H9 119.5 . . ?
C12 C19 H19A 109.5 . . ?
C12 C19 H19B 109.5 . . ?
C12 C19 H19C 109.5 . . ?
H19A C19 H19B 109.5 . . ?
H19A C19 H19C 109.5 . . ?
H19B C19 H19C 109.5 . . ?
C14 C5 H5A 109.5 . . ?
C14 C5 H5B 109.5 . . ?
C14 C5 H5C 109.5 . . ?
H5A C5 H5B 109.5 . . ?
H5A C5 H5C 109.5 . . ?
H5B C5 H5C 109.5 . . ?
C12 C21 H21A 109.5 . . ?
C12 C21 H21B 109.5 . . ?
C12 C21 H21C 109.5 . . ?
H21A C21 H21B 109.5 . . ?
H21A C21 H21C 109.5 . . ?
H21B C21 H21C 109.5 . . ?
H11A C11 H11B 109.5 . . ?
H11A C11 H11C 109.5 . . ?
H11B C11 H11C 109.5 . . ?
C23 C11 H11A 109.4 . . ?
C23 C11 H11B 109.5 . . ?
C23 C11 H11C 109.5 . . ?
O1 C23 C11 104.2(13) . . ?
O1 C23 H23 109.4 . . ?
O1 C23 C15 108.9(12) . . ?
C11 C23 H23 109.4 . . ?
C15 C23 C11 115.4(16) . . ?
C15 C23 H23 109.4 . . ?
C4 C3 H3A 109.5 . . ?
C4 C3 H3B 109.5 . . ?
C4 C3 H3C 109.5 . . ?
H3A C3 H3B 109.5 . . ?
H3A C3 H3C 109.5 . . ?
H3B C3 H3C 109.5 . . ?
C34 C25 H25A 109.5 . . ?
C34 C25 H25B 109.5 . . ?
C34 C25 H25C 109.5 . . ?
H25A C25 H25B 109.5 . . ?
H25A C25 H25C 109.5 . . ?
H25B C25 H25C 109.5 . . ?
H13A C13 H13B 109.5 . . ?
H13A C13 H13C 109.5 . . ?
H13B C13 H13C 109.5 . . ?
C29 C13 H13A 109.5 . . ?
C29 C13 H13B 109.5 . . ?
C29 C13 H13C 109.5 . . ?
H27A C27 H27B 109.5 . . ?
H27A C27 H27C 109.5 . . ?
H27B C27 H27C 109.5 . . ?
C29 C27 H27A 109.4 . . ?
C29 C27 H27B 109.5 . . ?
C29 C27 H27C 109.5 . . ?
C22 C7 H7A 109.5 . . ?
C22 C7 H7B 109.5 . . ?
C22 C7 H7C 109.5 . . ?
H7A C7 H7B 109.5 . . ?
H7A C7 H7C 109.5 . . ?
H7B C7 H7C 109.5 . . ?
O5 C29 C13 109.9(12) . . ?
O5 C29 C27 105.3(13) . . ?
O5 C29 H29 109.5 . . ?
C13 C29 C27 113.0(12) . . ?
C13 C29 H29 109.5 . . ?
C27 C29 H29 109.5 . . ?
C23 C15 H15A 109.5 . . ?
C23 C15 H15B 109.5 . . ?
C23 C15 H15C 109.5 . . ?
H15A C15 H15B 109.5 . . ?
H15A C15 H15C 109.5 . . ?
H15B C15 H15C 109.5 . . ?
C22 C31 H31A 109.4 . . ?
C22 C31 H31B 109.5 . . ?
C22 C31 H31C 109.5 . . ?
H31A C31 H31B 109.5 . . ?
H31A C31 H31C 109.5 . . ?
H31B C31 H31C 109.5 . . ?
C32 C2 H2A 109.5 . . ?
C32 C2 H2B 109.4 . . ?
C32 C2 H2C 109.5 . . ?
H2A C2 H2B 109.5 . . ?
H2A C2 H2C 109.5 . . ?
H2B C2 H2C 109.5 . . ?
C32 C33 H33A 109.5 . . ?
C32 C33 H33B 109.4 . . ?
C32 C33 H33C 109.5 . . ?
H33A C33 H33B 109.5 . . ?
H33A C33 H33C 109.5 . . ?
H33B C33 H33C 109.5 . . ?

loop_
_geom_bond_atom_site_label_1
_geom_bond_atom_site_label_2
_geom_bond_distance
_geom_bond_site_symmetry_2
_geom_bond_publ_flag
P1 O4 1.449(8) . ?
P1 O8 1.556(8) . ?
P1 O5 1.592(7) . ?
P1 C14 1.835(10) . ?
P2 O1 1.549(9) . ?
P2 O2 1.494(10) . ?
P2 O7 1.576(9) . ?
P2 C12 1.866(15) . ?
O1 C23 1.514(14) . ?
O6 C4 1.226(14) . ?
N1 H1A 0.8600 . ?
N1 C6 1.347(16) . ?
N1 C34 1.361(15) . ?
O8 C32 1.463(18) . ?
O5 C29 1.459(15) . ?
C1 H1 0.9300 . ?
C1 C10 1.334(16) . ?
C1 C16 1.398(13) . ?
C4 N2 1.333(14) . ?
C4 C3 1.533(15) . ?
O3 C34 1.278(14) . ?
N4 H4 0.8600 . ?
N4 C8 1.382(15) . ?
N4 C14 1.474(12) . ?
O7 C22 1.450(18) . ?
C6 C24 1.411(15) . ?
C6 C9 1.377(15) . ?
C8 C10 1.399(14) . ?
C8 C17 1.434(15) . ?
C10 H10 0.9300 . ?
N2 H2 0.8600 . ?
N2 C16 1.413(13) . ?
C12 N3 1.444(16) . ?
C12 C19 1.506(19) . ?
C12 C21 1.50(2) . ?
C14 C30 1.584(17) . ?
C14 C5 1.503(13) . ?
C16 C26 1.393(16) . ?
C18 H18 0.9300 . ?
C18 C20 1.385(16) . ?
C18 C24 1.377(16) . ?
N3 H3 0.8600 . ?
N3 C20 1.411(13) . ?
C20 C28 1.379(16) . ?
C22 H22 0.9800 . ?
C22 C7 1.49(2) . ?
C22 C31 1.46(3) . ?
C24 H24 0.9300 . ?
C26 H26 0.9300 . ?
C26 C17 1.408(14) . ?
C28 H28 0.9300 . ?
C28 C9 1.405(16) . ?
C30 H30A 0.9600 . ?
C30 H30B 0.9600 . ?
C30 H30C 0.9600 . ?
C32 H32 0.9800 . ?
C32 C2 1.52(2) . ?
C32 C33 1.45(3) . ?
C34 C25 1.44(2) . ?
C17 H17 0.9300 . ?
C9 H9 0.9300 . ?
C19 H19A 0.9600 . ?
C19 H19B 0.9600 . ?
C19 H19C 0.9600 . ?
C5 H5A 0.9600 . ?
C5 H5B 0.9600 . ?
C5 H5C 0.9600 . ?
C21 H21A 0.9600 . ?
C21 H21B 0.9600 . ?
C21 H21C 0.9600 . ?
C11 H11A 0.9600 . ?
C11 H11B 0.9600 . ?
C11 H11C 0.9600 . ?
C11 C23 1.54(2) . ?
C23 H23 0.9800 . ?
C23 C15 1.52(2) . ?
C3 H3A 0.9600 . ?
C3 H3B 0.9600 . ?
C3 H3C 0.9600 . ?
C25 H25A 0.9600 . ?
C25 H25B 0.9600 . ?
C25 H25C 0.9600 . ?
C13 H13A 0.9600 . ?
C13 H13B 0.9600 . ?
C13 H13C 0.9600 . ?
C13 C29 1.474(18) . ?
C27 H27A 0.9600 . ?
C27 H27B 0.9600 . ?
C27 H27C 0.9600 . ?
C27 C29 1.51(2) . ?
C7 H7A 0.9600 . ?
C7 H7B 0.9600 . ?
C7 H7C 0.9600 . ?
C29 H29 0.9800 . ?
C15 H15A 0.9600 . ?
C15 H15B 0.9600 . ?
C15 H15C 0.9600 . ?
C31 H31A 0.9600 . ?
C31 H31B 0.9600 . ?
C31 H31C 0.9600 . ?
C2 H2A 0.9600 . ?
C2 H2B 0.9600 . ?
C2 H2C 0.9600 . ?
C33 H33A 0.9600 . ?
C33 H33B 0.9600 . ?
C33 H33C 0.9600 . ?

loop_
_exptl_oxdiff_crystal_face_indexfrac_h
_exptl_oxdiff_crystal_face_indexfrac_k
_exptl_oxdiff_crystal_face_indexfrac_l
_exptl_oxdiff_crystal_face_x
_exptl_oxdiff_crystal_face_y
_exptl_oxdiff_crystal_face_z
-0.9998 0.0029 0.9991 -0.1182 0.0033 0.0221
0.9998 -0.0029 -0.9991 0.1182 -0.0033 -0.0221
1.0012 -1.9983 1.0007 -0.0080 0.0099 0.3541
-1.0012 1.9983 -1.0007 0.0080 -0.0099 -0.3541
-2.0004 1.0035 0.9983 -0.1733 -0.0000 -0.1439
2.0004 -1.0035 -0.9983 0.1733 0.0000 0.1439
0.9994 0.0057 2.0002 -0.1590 0.1421 0.0656
-0.9994 -0.0057 -2.0002 0.1590 -0.1421 -0.0656
-0.9997 0.0000 -0.0007 -0.0258 -0.0452 -0.0071
0.9997 -0.0000 0.0007 0.0258 0.0452 0.0071
-1.9983 -1.0063 -2.0007 0.1625 -0.2291 0.0861
-2.0002 1.0006 -0.0015 -0.0809 -0.0485 -0.1731
-1.9992 -0.0028 -1.0011 0.0408 -0.1388 -0.0435
